data_4340733
loop_
_publ_author_name
'Bosch, Simone'
'Comba, Peter'
'Gahan, Lawrence R.'
'Schenk, Gerhard'

_publ_section_title
;
 Dinuclear Zinc(II) Complexes with Hydrogen Bond Donors as Structural and
 Functional Phosphatase Models.
;
_journal_issue 17
_journal_name_full 'Inorganic chemistry'
_journal_page_first 9036
_journal_page_last 9051
_journal_paper_doi 10.1021/ic5009945
_journal_volume 53
_journal_year 2014
_chemical_compound_source 'synthesis as described'
_chemical_formula_moiety 'C46 H55 N7 O7 Zn2'
_chemical_formula_sum 'C46 H55 N7 O7 Zn2'
_chemical_formula_weight 948.71
_chemical_name_systematic
;
 ?
;
_space_group_IT_number 2
_symmetry_cell_setting triclinic
_symmetry_Int_Tables_number 2
_symmetry_space_group_name_Hall '-P 1'
_symmetry_space_group_name_H-M 'P -1'
_atom_sites_solution_hydrogens geom
_atom_sites_solution_primary direct
_atom_sites_solution_secondary difmap
_audit_conform_dict_location ftp://ftp.iucr.org/pub/cif_core.dic
_audit_conform_dict_name cif_core.dic
_audit_conform_dict_version 2.4
_audit_creation_date 2014-06-10T15:01:29-00:00
_audit_creation_method 'WinGX routine CIF_UPDATE'
_cell_angle_alpha 70.854(6)
_cell_angle_beta 66.835(6)
_cell_angle_gamma 62.523(6)
_cell_formula_units_Z 2
_cell_length_a 13.3627(8)
_cell_length_b 14.0727(8)
_cell_length_c 14.7688(10)
_cell_measurement_reflns_used 7971
_cell_measurement_temperature 200(2)
_cell_measurement_theta_max 62.225
_cell_measurement_theta_min 3.552
_cell_measurement_wavelength 1.5418
_cell_volume 2228.5(3)
_computing_cell_refinement
;
        CrysAlisPro, Agilent Technologies,
        Version 1.171.36.28 (release 01-02-2013 CrysAlis171 .NET)
        (compiled Feb  1 2013,16:14:44)
;
_computing_data_collection
;
        CrysAlisPro, Agilent Technologies,
        Version 1.171.36.28 (release 01-02-2013 CrysAlis171 .NET)
        (compiled Feb  1 2013,16:14:44)
;
_computing_data_reduction
;
        CrysAlisPro, Agilent Technologies,
        Version 1.171.36.28 (release 01-02-2013 CrysAlis171 .NET)
        (compiled Feb  1 2013,16:14:44)
;
_computing_molecular_graphics 'Ortep-3 for Windows (Farrugia, 1997)'
_computing_publication_material 'WinGX publication routines (Farrugia, 1999)'
_computing_structure_refinement 'SHELXL-97 (Sheldrick, 2008)'
_diffrn_ambient_temperature 200(2)
_diffrn_detector_area_resol_mean 16.0696
_diffrn_measured_fraction_theta_full 0.983
_diffrn_measured_fraction_theta_max 0.983
_diffrn_measurement_device_type 'Xcalibur, Sapphire3, Gemini ultra'
_diffrn_measurement_method '\w scans'
_diffrn_orient_matrix_UB_11 -0.0442021
_diffrn_orient_matrix_UB_12 0.1168376
_diffrn_orient_matrix_UB_13 -0.0585635
_diffrn_orient_matrix_UB_21 0.0105121
_diffrn_orient_matrix_UB_22 -0.0451067
_diffrn_orient_matrix_UB_23 -0.0867411
_diffrn_orient_matrix_UB_31 -0.1279008
_diffrn_orient_matrix_UB_32 0.006854
_diffrn_orient_matrix_UB_33 0.0484584
_diffrn_radiation_monochromator graphite
_diffrn_radiation_probe x-ray
_diffrn_radiation_type CuK\a
_diffrn_radiation_wavelength 1.5418
_diffrn_reflns_av_R_equivalents 0.0508
_diffrn_reflns_av_unetI/netI 0.0536
_diffrn_reflns_limit_h_max 11
_diffrn_reflns_limit_h_min -15
_diffrn_reflns_limit_k_max 16
_diffrn_reflns_limit_k_min -16
_diffrn_reflns_limit_l_max 16
_diffrn_reflns_limit_l_min -16
_diffrn_reflns_number 20772
_diffrn_reflns_theta_full 62.41
_diffrn_reflns_theta_max 62.41
_diffrn_reflns_theta_min 3.31
_exptl_absorpt_coefficient_mu 1.803
_exptl_absorpt_correction_T_max 1
_exptl_absorpt_correction_T_min 0.49068
_exptl_absorpt_correction_type multi-scan
_exptl_absorpt_process_details
;
        CrysAlisPro, Agilent Technologies,
        Version 1.171.36.28 (release 01-02-2013 CrysAlis171 .NET)
        (compiled Feb  1 2013,16:14:44)
        Empirical absorption correction using spherical harmonics,
 implemented in SCALE3 ABSPACK scaling algorithm.
;
_exptl_crystal_colour colourless
_exptl_crystal_density_diffrn 1.414
_exptl_crystal_density_method 'not measured'
_exptl_crystal_description prism
_exptl_crystal_F_000 992
_exptl_crystal_size_max 0.1
_exptl_crystal_size_mid 0.03
_exptl_crystal_size_min 0.03
_refine_diff_density_max 1.038
_refine_diff_density_min -0.38
_refine_diff_density_rms 0.105
_refine_ls_extinction_method none
_refine_ls_goodness_of_fit_ref 1.051
_refine_ls_hydrogen_treatment constr
_refine_ls_matrix_type full
_refine_ls_number_parameters 559
_refine_ls_number_reflns 6963
_refine_ls_number_restraints 0
_refine_ls_restrained_S_all 1.051
_refine_ls_R_factor_all 0.0563
_refine_ls_R_factor_gt 0.049
_refine_ls_shift/su_max 0.002
_refine_ls_shift/su_mean 0
_refine_ls_structure_factor_coef Fsqd
_refine_ls_weighting_details 'calc w=1/[\s^2^(Fo^2^)+(0.0913P)^2^+0.0695P] where P=(Fo^2^+2Fc^2^)/3'
_refine_ls_weighting_scheme calc
_refine_ls_wR_factor_gt 0.127
_refine_ls_wR_factor_ref 0.1359
_reflns_number_gt 5978
_reflns_number_total 6963
_reflns_threshold_expression >2\s(I)
_cod_data_source_file ic5009945_si_002.cif
_cod_data_source_block 955sb12
_cod_depositor_comments 'Adding full bibliography for 4340733--4340738.cif.'
_cod_original_cell_volume 2228.5(2)
_cod_database_code 4340733

loop_
_symmetry_equiv_pos_as_xyz
'x, y, z'
'-x, -y, -z'

loop_
_atom_site_label
_atom_site_type_symbol
_atom_site_fract_x
_atom_site_fract_y
_atom_site_fract_z
_atom_site_U_iso_or_equiv
_atom_site_adp_type
_atom_site_occupancy
_atom_site_symmetry_multiplicity
_atom_site_calc_flag
_atom_site_refinement_flags
C1 C 0.7579(3) 0.1477(3) 0.5778(2) 0.0379(7) Uani 1 1 d .
H1 H 0.8376 0.1111 0.5485 0.046 Uiso 1 1 calc R
C2 C 0.6824(3) 0.1913(3) 0.5199(2) 0.0427(7) Uani 1 1 d .
H2 H 0.7103 0.1853 0.4528 0.051 Uiso 1 1 calc R
C3 C 0.5633(3) 0.2446(3) 0.5646(3) 0.0481(8) Uani 1 1 d .
H3 H 0.5096 0.2747 0.5278 0.058 Uiso 1 1 calc R
C4 C 0.5258(3) 0.2522(3) 0.6641(3) 0.0438(7) Uani 1 1 d .
H4 H 0.4463 0.2875 0.6952 0.053 Uiso 1 1 calc R
C5 C 0.6068(3) 0.2071(2) 0.7175(2) 0.0341(6) Uani 1 1 d .
C6 C 0.5704(3) 0.2211(3) 0.8246(2) 0.0374(7) Uani 1 1 d .
H6A H 0.5554 0.2954 0.8249 0.045 Uiso 1 1 calc R
H6B H 0.4974 0.2097 0.8608 0.045 Uiso 1 1 calc R
C7A C 0.8179(3) 0.2775(2) 0.8173(2) 0.0332(6) Uani 1 1 d .
C7 C 0.8546(3) 0.3657(3) 0.7787(2) 0.0372(7) Uani 1 1 d .
H7 H 0.9273 0.3569 0.7309 0.045 Uiso 1 1 calc R
C8 C 0.7862(3) 0.4647(3) 0.8095(2) 0.0401(7) Uani 1 1 d .
H8 H 0.8143 0.5204 0.7836 0.048 Uiso 1 1 calc R
C9 C 0.6759(3) 0.4822(3) 0.8786(3) 0.0414(7) Uani 1 1 d .
H9 H 0.6292 0.5493 0.8988 0.05 Uiso 1 1 calc R
C10 C 0.6370(3) 0.3973(2) 0.9169(2) 0.0369(7) Uani 1 1 d .
H10 H 0.5626 0.4086 0.9626 0.044 Uiso 1 1 calc R
C11 C 0.7052(3) 0.2957(2) 0.8893(2) 0.0316(6) Uani 1 1 d .
C12 C 0.6659(3) 0.2022(2) 0.9441(2) 0.0319(6) Uani 1 1 d .
H12B H 0.7201 0.1492 0.982 0.038 Uiso 1 1 calc R
H12A H 0.5888 0.2291 0.9915 0.038 Uiso 1 1 calc R
C13 C 0.6327(3) 0.0466(2) 0.9354(2) 0.0352(6) Uani 1 1 d .
H13A H 0.6394 0.0069 0.8893 0.042 Uiso 1 1 calc R
H13B H 0.5524 0.0685 0.9788 0.042 Uiso 1 1 calc R
C14 C 0.7157(3) -0.0266(2) 0.9976(2) 0.0341(6) Uani 1 1 d .
C15 C 0.6726(3) -0.0465(3) 1.1019(2) 0.0403(7) Uani 1 1 d .
H15 H 0.5916 -0.0235 1.1315 0.048 Uiso 1 1 calc R
C16 C 0.7469(3) -0.0996(3) 1.1627(2) 0.0458(8) Uani 1 1 d .
C17 C 0.6983(4) -0.1235(4) 1.2757(3) 0.0706(12) Uani 1 1 d .
H17B H 0.7621 -0.1604 1.3051 0.106 Uiso 1 1 calc R
H17A H 0.655 -0.1689 1.2935 0.106 Uiso 1 1 calc R
H17C H 0.6468 -0.0565 1.3 0.106 Uiso 1 1 calc R
C18 C 0.8668(3) -0.1264(3) 1.1170(2) 0.0411(7) Uani 1 1 d .
H18 H 0.9175 -0.1562 1.1565 0.049 Uiso 1 1 calc R
C19 C 0.9131(3) -0.1099(2) 1.0130(2) 0.0332(6) Uani 1 1 d .
C20 C 0.8379(3) -0.0652(2) 0.9525(2) 0.0315(6) Uani 1 1 d .
C21 C 1.0415(3) -0.1328(2) 0.9648(2) 0.0351(6) Uani 1 1 d .
H21A H 1.0506 -0.0684 0.9178 0.042 Uiso 1 1 calc R
H21B H 1.0778 -0.1474 1.0159 0.042 Uiso 1 1 calc R
C22 C 0.8445(3) -0.3113(2) 0.9212(2) 0.0335(6) Uani 1 1 d .
C23 C 0.7874(3) -0.3661(3) 1.0095(2) 0.0421(7) Uani 1 1 d .
H23 H 0.7198 -0.3734 1.0143 0.051 Uiso 1 1 calc R
C24 C 0.8343(3) -0.4082(3) 1.0884(3) 0.0480(8) Uani 1 1 d .
H24 H 0.7989 -0.446 1.147 0.058 Uiso 1 1 calc R
C25 C 0.9335(3) -0.3953(3) 1.0818(2) 0.0443(8) Uani 1 1 d .
H25 H 0.9646 -0.4225 1.1356 0.053 Uiso 1 1 calc R
C26 C 0.9848(3) -0.3408(2) 0.9928(2) 0.0349(6) Uani 1 1 d .
C27 C 1.0955(3) -0.3273(2) 0.9796(2) 0.0362(6) Uani 1 1 d .
H27A H 1.0977 -0.3272 1.0444 0.043 Uiso 1 1 calc R
H27B H 1.1633 -0.3892 0.9539 0.043 Uiso 1 1 calc R
C28 C 1.2927(2) -0.3945(2) 0.6806(2) 0.0310(6) Uani 1 1 d .
C29 C 1.4137(3) -0.4564(3) 0.6598(2) 0.0397(7) Uani 1 1 d .
H29 H 1.4526 -0.4995 0.6107 0.048 Uiso 1 1 calc R
C30 C 1.4731(3) -0.4512(3) 0.7148(3) 0.0436(7) Uani 1 1 d .
H30 H 1.5531 -0.4935 0.7046 0.052 Uiso 1 1 calc R
C31 C 1.4155(3) -0.3842(3) 0.7848(3) 0.0395(7) Uani 1 1 d .
H31 H 1.4553 -0.3811 0.8225 0.047 Uiso 1 1 calc R
C32 C 1.2973(3) -0.3220(2) 0.7974(2) 0.0324(6) Uani 1 1 d .
C33 C 1.2306(3) -0.2413(3) 0.8672(2) 0.0352(6) Uani 1 1 d .
H33B H 1.2666 -0.2661 0.9207 0.042 Uiso 1 1 calc R
H33A H 1.236 -0.1717 0.8309 0.042 Uiso 1 1 calc R
C34 C 0.6960(3) -0.2388(2) 0.8310(2) 0.0357(7) Uani 1 1 d .
C35 C 0.6753(3) -0.1857(2) 0.7277(2) 0.0367(7) Uani 1 1 d .
C36A C 0.5551(3) -0.1794(3) 0.7339(3) 0.0530(9) Uani 1 1 d .
H36E H 0.4948 -0.1386 0.7847 0.079 Uiso 1 1 calc R
H36F H 0.556 -0.2516 0.7504 0.079 Uiso 1 1 calc R
H36D H 0.5393 -0.144 0.6705 0.079 Uiso 1 1 calc R
C36B C 0.7702(3) -0.2505(3) 0.6468(2) 0.0424(7) Uani 1 1 d .
H36G H 0.7706 -0.3225 0.6634 0.064 Uiso 1 1 calc R
H36H H 0.8457 -0.2548 0.6426 0.064 Uiso 1 1 calc R
H36I H 0.7541 -0.2149 0.5836 0.064 Uiso 1 1 calc R
C36C C 0.6735(3) -0.0706(3) 0.7022(3) 0.0437(7) Uani 1 1 d .
H36B H 0.6135 -0.0304 0.7536 0.066 Uiso 1 1 calc R
H36C H 0.6572 -0.0346 0.6391 0.066 Uiso 1 1 calc R
H36A H 0.7488 -0.0744 0.6981 0.066 Uiso 1 1 calc R
C37 C 1.2486(3) -0.4661(3) 0.5753(2) 0.0389(7) Uani 1 1 d .
C38 C 1.1480(3) -0.4595(3) 0.5457(2) 0.0366(7) Uani 1 1 d .
C39C C 1.0961(3) -0.3474(3) 0.4848(3) 0.0456(8) Uani 1 1 d .
H39I H 1.0329 -0.3443 0.4666 0.068 Uiso 1 1 calc R
H39H H 1.1561 -0.3349 0.4253 0.068 Uiso 1 1 calc R
H39G H 1.0665 -0.2926 0.5241 0.068 Uiso 1 1 calc R
C39A C 1.1958(3) -0.5473(3) 0.4835(3) 0.0525(9) Uani 1 1 d .
H39C H 1.1331 -0.5439 0.4645 0.079 Uiso 1 1 calc R
H39B H 1.2275 -0.6176 0.5224 0.079 Uiso 1 1 calc R
H39A H 1.2567 -0.5354 0.4245 0.079 Uiso 1 1 calc R
C39B C 1.0543(3) -0.4819(3) 0.6412(3) 0.0441(7) Uani 1 1 d .
H39F H 0.9903 -0.4781 0.6239 0.066 Uiso 1 1 calc R
H39D H 1.0256 -0.4284 0.6819 0.066 Uiso 1 1 calc R
H39E H 1.0883 -0.5531 0.6779 0.066 Uiso 1 1 calc R
C1A C 1.0757(3) -0.0023(2) 0.6494(2) 0.0349(6) Uani 1 1 d .
C2A C 1.1447(4) 0.0668(3) 0.5827(3) 0.0618(10) Uani 1 1 d .
H2D H 1.0965 0.1296 0.5462 0.093 Uiso 1 1 calc R
H2C H 1.2132 0.0253 0.5366 0.093 Uiso 1 1 calc R
H2B H 1.1684 0.0897 0.6228 0.093 Uiso 1 1 calc R
N1 N 0.7221(2) 0.15534(19) 0.67479(18) 0.0325(5) Uani 1 1 d .
N2 N 0.6592(2) 0.14623(19) 0.87734(18) 0.0310(5) Uani 1 1 d .
N4 N 0.9429(2) -0.30068(18) 0.91354(18) 0.0314(5) Uani 1 1 d .
N6 N 1.2352(2) -0.32754(19) 0.74820(18) 0.0310(5) Uani 1 1 d .
N5 N 1.1047(2) -0.22644(19) 0.91113(18) 0.0314(5) Uani 1 1 d .
N7 N 0.8071(2) -0.2657(2) 0.83537(18) 0.0335(5) Uani 1 1 d .
H7A H 0.8581 -0.2533 0.7801 0.04 Uiso 1 1 calc R
N8 N 1.2190(2) -0.3951(2) 0.63499(18) 0.0332(5) Uani 1 1 d .
H8A H 1.1486 -0.3464 0.6455 0.04 Uiso 1 1 calc R
O1 O 0.88263(16) -0.05607(15) 0.85199(14) 0.0314(4) Uani 1 1 d .
O1A O 0.88873(18) 0.18291(17) 0.78906(16) 0.0386(5) Uani 1 1 d .
O3 O 1.12433(18) -0.08831(17) 0.70310(16) 0.0372(5) Uani 1 1 d .
O2 O 0.97213(18) 0.03022(19) 0.64534(16) 0.0414(5) Uani 1 1 d .
O6 O 0.99553(17) -0.22104(16) 0.69093(14) 0.0330(4) Uani 1 1 d .
H6 H 0.9898 -0.1613 0.6355 0.05 Uiso 1 1 d R
O4 O 0.6180(2) -0.2546(2) 0.90466(19) 0.0557(6) Uani 1 1 d .
O5 O 1.3487(2) -0.5333(3) 0.5491(3) 0.0746(10) Uani 1 1 d .
Zn2 Zn 1.03211(3) -0.19020(3) 0.79163(3) 0.02962(14) Uani 1 1 d .
Zn1 Zn 0.83368(3) 0.08997(3) 0.76615(3) 0.03015(15) Uani 1 1 d .

loop_
_atom_site_aniso_label
_atom_site_aniso_U_11
_atom_site_aniso_U_22
_atom_site_aniso_U_33
_atom_site_aniso_U_23
_atom_site_aniso_U_13
_atom_site_aniso_U_12
C1 0.0408(17) 0.0367(16) 0.0331(16) -0.0069(12) -0.0092(13) -0.0131(13)
C2 0.053(2) 0.0385(17) 0.0306(16) -0.0006(13) -0.0150(14) -0.0145(15)
C3 0.052(2) 0.0449(19) 0.047(2) -0.0082(15) -0.0270(16) -0.0072(16)
C4 0.0400(17) 0.0393(17) 0.0476(19) -0.0099(14) -0.0179(15) -0.0059(14)
C5 0.0374(16) 0.0279(14) 0.0366(16) -0.0060(12) -0.0118(13) -0.0111(12)
C6 0.0288(15) 0.0400(16) 0.0406(17) -0.0123(13) -0.0095(13) -0.0079(13)
C7A 0.0355(15) 0.0330(15) 0.0325(15) -0.0086(12) -0.0113(12) -0.0111(13)
C7 0.0402(17) 0.0401(17) 0.0316(15) -0.0031(12) -0.0082(13) -0.0195(14)
C8 0.0540(19) 0.0329(16) 0.0389(17) 0.0033(13) -0.0219(15) -0.0206(14)
C9 0.0483(18) 0.0309(15) 0.0463(18) -0.0085(13) -0.0219(15) -0.0083(14)
C10 0.0384(16) 0.0371(16) 0.0342(16) -0.0101(12) -0.0128(13) -0.0094(13)
C11 0.0322(15) 0.0344(15) 0.0293(15) -0.0060(11) -0.0115(12) -0.0113(12)
C12 0.0307(14) 0.0347(15) 0.0304(14) -0.0113(12) -0.0046(12) -0.0124(12)
C13 0.0335(15) 0.0379(16) 0.0372(16) -0.0119(13) -0.0057(12) -0.0165(13)
C14 0.0374(16) 0.0326(15) 0.0319(15) -0.0094(12) -0.0039(12) -0.0157(13)
C15 0.0393(17) 0.0443(17) 0.0331(16) -0.0113(13) -0.0005(13) -0.0180(14)
C16 0.056(2) 0.0474(19) 0.0307(17) -0.0100(14) -0.0038(15) -0.0220(16)
C17 0.068(3) 0.095(3) 0.033(2) -0.0083(19) -0.0027(18) -0.030(2)
C18 0.0499(19) 0.0381(17) 0.0328(16) -0.0102(13) -0.0120(14) -0.0123(14)
C19 0.0398(16) 0.0282(14) 0.0299(15) -0.0109(11) -0.0082(12) -0.0092(12)
C20 0.0376(16) 0.0282(14) 0.0267(14) -0.0090(11) -0.0037(12) -0.0131(12)
C21 0.0420(17) 0.0328(15) 0.0338(16) -0.0101(12) -0.0137(13) -0.0118(13)
C22 0.0384(16) 0.0266(14) 0.0305(15) -0.0063(11) -0.0060(12) -0.0110(12)
C23 0.0480(19) 0.0403(17) 0.0373(17) -0.0012(13) -0.0070(14) -0.0245(15)
C24 0.060(2) 0.0460(18) 0.0338(17) 0.0008(14) -0.0046(15) -0.0296(17)
C25 0.058(2) 0.0413(17) 0.0306(16) 0.0004(13) -0.0137(15) -0.0208(16)
C26 0.0441(17) 0.0272(14) 0.0296(15) -0.0069(11) -0.0107(13) -0.0093(13)
C27 0.0418(17) 0.0330(15) 0.0312(15) -0.0046(12) -0.0144(13) -0.0099(13)
C28 0.0309(15) 0.0309(14) 0.0287(14) -0.0057(11) -0.0073(12) -0.0107(12)
C29 0.0303(15) 0.0409(17) 0.0400(17) -0.0141(13) -0.0036(13) -0.0082(13)
C30 0.0271(15) 0.0485(19) 0.0488(19) -0.0126(15) -0.0085(14) -0.0089(14)
C31 0.0332(16) 0.0451(17) 0.0444(18) -0.0118(14) -0.0138(13) -0.0138(14)
C32 0.0308(15) 0.0336(15) 0.0304(15) -0.0033(12) -0.0098(12) -0.0112(12)
C33 0.0347(15) 0.0394(16) 0.0374(16) -0.0117(13) -0.0149(13) -0.0119(13)
C34 0.0356(16) 0.0317(15) 0.0383(17) -0.0105(12) -0.0063(14) -0.0125(13)
C35 0.0372(16) 0.0332(15) 0.0415(17) -0.0072(13) -0.0106(13) -0.0152(13)
C36A 0.046(2) 0.061(2) 0.061(2) -0.0108(18) -0.0181(17) -0.0257(17)
C36B 0.0501(19) 0.0399(17) 0.0344(16) -0.0083(13) -0.0128(14) -0.0133(15)
C36C 0.0467(18) 0.0323(16) 0.0508(19) -0.0078(14) -0.0156(15) -0.0127(14)
C37 0.0364(17) 0.0405(17) 0.0374(17) -0.0163(13) -0.0093(13) -0.0077(14)
C38 0.0379(16) 0.0396(16) 0.0322(16) -0.0129(13) -0.0085(13) -0.0118(13)
C39C 0.053(2) 0.0480(19) 0.0378(18) -0.0047(14) -0.0173(15) -0.0191(16)
C39A 0.053(2) 0.059(2) 0.053(2) -0.0283(17) -0.0152(17) -0.0156(17)
C39B 0.0460(18) 0.0492(19) 0.0404(18) -0.0099(14) -0.0095(14) -0.0222(15)
C1A 0.0320(16) 0.0338(16) 0.0309(15) -0.0102(12) -0.0050(12) -0.0067(13)
C2A 0.060(2) 0.050(2) 0.063(2) 0.0054(18) -0.0133(19) -0.0260(19)
N1 0.0348(13) 0.0290(12) 0.0313(13) -0.0061(10) -0.0079(10) -0.0113(10)
N2 0.0300(12) 0.0333(12) 0.0278(12) -0.0088(10) -0.0065(10) -0.0100(10)
N4 0.0372(13) 0.0279(12) 0.0290(13) -0.0066(10) -0.0092(10) -0.0117(10)
N6 0.0310(12) 0.0317(12) 0.0295(12) -0.0066(10) -0.0097(10) -0.0099(10)
N5 0.0341(13) 0.0312(12) 0.0290(12) -0.0074(10) -0.0108(10) -0.0098(10)
N7 0.0342(13) 0.0367(13) 0.0294(13) -0.0038(10) -0.0062(10) -0.0172(11)
N8 0.0273(12) 0.0374(13) 0.0334(13) -0.0136(10) -0.0069(10) -0.0078(10)
O1 0.0307(10) 0.0303(10) 0.0252(10) -0.0081(8) -0.0022(8) -0.0082(8)
O1A 0.0323(11) 0.0391(11) 0.0447(12) -0.0157(9) -0.0045(9) -0.0138(9)
O3 0.0339(11) 0.0362(11) 0.0362(11) -0.0033(9) -0.0066(9) -0.0141(9)
O2 0.0347(12) 0.0488(13) 0.0300(11) -0.0092(9) -0.0066(9) -0.0081(10)
O6 0.0355(11) 0.0377(11) 0.0265(10) -0.0088(8) -0.0076(8) -0.0137(9)
O4 0.0372(13) 0.0756(17) 0.0415(14) -0.0028(12) -0.0006(11) -0.0255(12)
O5 0.0424(15) 0.085(2) 0.105(2) -0.0689(19) -0.0269(15) 0.0082(14)
Zn2 0.0321(2) 0.0305(2) 0.0257(2) -0.00667(15) -0.00776(16) -0.01097(17)
Zn1 0.0293(2) 0.0300(2) 0.0274(2) -0.00743(16) -0.00613(16) -0.00849(17)

loop_
_atom_type_symbol
_atom_type_description
_atom_type_scat_dispersion_real
_atom_type_scat_dispersion_imag
_atom_type_scat_source
C C 0.0181 0.0091 'International Tables Vol C Tables 4.2.6.8 and 6.1.1.4'
H H 0 0 'International Tables Vol C Tables 4.2.6.8 and 6.1.1.4'
N N 0.0311 0.018 'International Tables Vol C Tables 4.2.6.8 and 6.1.1.4'
O O 0.0492 0.0322 'International Tables Vol C Tables 4.2.6.8 and 6.1.1.4'
Zn Zn -1.5491 0.6778 'International Tables Vol C Tables 4.2.6.8 and 6.1.1.4'

loop_
_geom_angle_atom_site_label_1
_geom_angle_atom_site_label_2
_geom_angle_atom_site_label_3
_geom_angle
N1 C1 C2 123.2(3)
C1 C2 C3 118.1(3)
C4 C3 C2 119.1(3)
C3 C4 C5 119.6(3)
N1 C5 C4 121.6(3)
N1 C5 C6 117.1(3)
C4 C5 C6 121.2(3)
N2 C6 C5 113.5(2)
O1A C7A C7 119.9(3)
O1A C7A C11 123.3(3)
C7 C7A C11 116.8(3)
C8 C7 C7A 122.1(3)
C7 C8 C9 120.8(3)
C10 C9 C8 118.3(3)
C9 C10 C11 122.3(3)
C10 C11 C7A 119.7(3)
C10 C11 C12 119.7(3)
C7A C11 C12 120.2(3)
N2 C12 C11 114.1(2)
N2 C13 C14 111.5(2)
C15 C14 C20 119.1(3)
C15 C14 C13 120.1(3)
C20 C14 C13 120.3(3)
C16 C15 C14 122.1(3)
C18 C16 C15 117.8(3)
C18 C16 C17 121.0(3)
C15 C16 C17 121.2(3)
C16 C18 C19 121.5(3)
C18 C19 C20 119.9(3)
C18 C19 C21 120.9(3)
C20 C19 C21 119.1(3)
O1 C20 C19 120.3(3)
O1 C20 C14 120.7(3)
C19 C20 C14 119.0(3)
N5 C21 C19 113.5(2)
N4 C22 N7 114.7(2)
N4 C22 C23 121.3(3)
N7 C22 C23 124.0(3)
C24 C23 C22 118.1(3)
C23 C24 C25 120.9(3)
C26 C25 C24 117.8(3)
N4 C26 C25 123.0(3)
N4 C26 C27 116.6(3)
C25 C26 C27 120.4(3)
N5 C27 C26 113.2(2)
N6 C28 C29 122.4(3)
N6 C28 N8 113.2(2)
C29 C28 N8 124.4(3)
C30 C29 C28 117.4(3)
C31 C30 C29 120.8(3)
C30 C31 C32 118.0(3)
N6 C32 C31 123.1(3)
N6 C32 C33 115.9(2)
C31 C32 C33 121.0(3)
N5 C33 C32 112.2(2)
O4 C34 N7 122.2(3)
O4 C34 C35 121.8(3)
N7 C34 C35 116.0(3)
C36B C35 C36C 110.1(3)
C36B C35 C36A 109.0(3)
C36C C35 C36A 109.4(3)
C36B C35 C34 112.0(3)
C36C C35 C34 108.0(3)
C36A C35 C34 108.2(3)
O5 C37 N8 122.7(3)
O5 C37 C38 121.4(3)
N8 C37 C38 115.9(3)
C37 C38 C39C 110.2(3)
C37 C38 C39A 108.8(3)
C39C C38 C39A 109.8(3)
C37 C38 C39B 108.4(3)
C39C C38 C39B 110.7(3)
C39A C38 C39B 108.9(3)
O3 C1A O2 124.5(3)
O3 C1A C2A 118.7(3)
O2 C1A C2A 116.8(3)
C5 N1 C1 118.4(3)
C5 N1 Zn1 117.0(2)
C1 N1 Zn1 124.6(2)
C6 N2 C12 110.7(2)
C6 N2 C13 110.4(2)
C12 N2 C13 111.2(2)
C6 N2 Zn1 109.18(18)
C12 N2 Zn1 108.51(16)
C13 N2 Zn1 106.69(17)
C26 N4 C22 119.0(3)
C26 N4 Zn2 111.86(19)
C22 N4 Zn2 127.87(19)
C32 N6 C28 118.1(2)
C32 N6 Zn2 109.07(18)
C28 N6 Zn2 132.50(18)
C27 N5 C33 109.3(2)
C27 N5 C21 111.2(2)
C33 N5 C21 108.5(2)
C27 N5 Zn2 110.21(18)
C33 N5 Zn2 108.52(18)
C21 N5 Zn2 109.07(18)
C34 N7 C22 125.9(3)
C34 N7 O6 130.1(2)
C22 N7 O6 103.54(18)
C37 N8 C28 126.0(3)
C37 N8 O6 126.78(19)
C28 N8 O6 107.24(18)
C20 O1 Zn1 119.21(17)
C20 O1 Zn2 118.50(17)
Zn1 O1 Zn2 120.73(9)
C7A O1A Zn1 123.07(18)
C1A O3 Zn2 119.30(19)
C1A O2 Zn1 118.31(19)
Zn2 O6 N7 90.46(9)
Zn2 O6 N8 95.22(9)
N7 O6 N8 120.11(10)
Zn2 Zn2 O6 0(10)
Zn2 Zn2 O3 0(10)
O6 Zn2 O3 101.69(8)
Zn2 Zn2 O1 0(10)
O6 Zn2 O1 107.30(8)
O3 Zn2 O1 91.27(8)
Zn2 Zn2 N5 0(10)
O6 Zn2 N5 156.85(9)
O3 Zn2 N5 91.10(9)
O1 Zn2 N5 91.44(9)
Zn2 Zn2 N4 0(10)
O6 Zn2 N4 89.71(8)
O3 Zn2 N4 168.49(9)
O1 Zn2 N4 86.80(8)
N5 Zn2 N4 77.62(9)
Zn2 Zn2 N6 0(10)
O6 Zn2 N6 90.85(8)
O3 Zn2 N6 79.72(8)
O1 Zn2 N6 161.12(8)
N5 Zn2 N6 72.36(8)
N4 Zn2 N6 98.72(8)
O1A Zn1 O1 109.92(9)
O1A Zn1 O2 99.22(9)
O1 Zn1 O2 90.21(8)
O1A Zn1 N1 119.61(9)
O1 Zn1 N1 130.04(9)
O2 Zn1 N1 88.18(9)
O1A Zn1 N2 94.10(9)
O1 Zn1 N2 91.80(8)
O2 Zn1 N2 164.95(9)
N1 Zn1 N2 79.13(9)

loop_
_geom_bond_atom_site_label_1
_geom_bond_atom_site_label_2
_geom_bond_distance
C1 N1 1.344(4)
C1 C2 1.374(5)
C2 C3 1.388(5)
C3 C4 1.377(5)
C4 C5 1.380(5)
C5 N1 1.343(4)
C5 C6 1.514(4)
C6 N2 1.468(4)
C7A O1A 1.316(4)
C7A C7 1.408(4)
C7A C11 1.424(4)
C7 C8 1.377(5)
C8 C9 1.386(5)
C9 C10 1.385(5)
C10 C11 1.389(4)
C11 C12 1.506(4)
C12 N2 1.498(4)
C13 N2 1.501(4)
C13 C14 1.504(4)
C14 C15 1.396(5)
C14 C20 1.403(4)
C15 C16 1.388(5)
C16 C18 1.387(5)
C16 C17 1.516(5)
C18 C19 1.395(5)
C19 C20 1.399(4)
C19 C21 1.495(5)
C20 O1 1.351(4)
C21 N5 1.487(4)
C22 N4 1.347(4)
C22 N7 1.392(4)
C22 C23 1.406(5)
C23 C24 1.371(5)
C24 C25 1.381(5)
C25 C26 1.379(5)
C26 N4 1.339(4)
C26 C27 1.508(5)
C27 N5 1.474(4)
C28 N6 1.350(4)
C28 C29 1.397(4)
C28 N8 1.399(4)
C29 C30 1.377(5)
C30 C31 1.376(5)
C31 C32 1.377(4)
C32 N6 1.340(4)
C32 C33 1.502(4)
C33 N5 1.484(4)
C34 O4 1.218(4)
C34 N7 1.375(4)
C34 C35 1.535(5)
C35 C36B 1.523(5)
C35 C36C 1.529(4)
C35 C36A 1.535(5)
C37 O5 1.224(4)
C37 N8 1.367(4)
C37 C38 1.526(4)
C38 C39C 1.527(5)
C38 C39A 1.527(4)
C38 C39B 1.529(5)
C1A O3 1.252(4)
C1A O2 1.261(4)
C1A C2A 1.499(5)
N1 Zn1 2.096(2)
N2 Zn1 2.213(2)
N4 Zn2 2.295(2)
N6 Zn2 2.473(2)
N5 Zn2 2.148(2)
N7 O6 2.764(3)
N8 O6 2.870(3)
O1 Zn1 1.9904(19)
O1 Zn2 2.1380(19)
O1A Zn1 1.934(2)
O3 Zn2 2.102(2)
O2 Zn1 2.065(2)
O6 Zn2 1.9571(19)
Zn2 Zn2 0.0000(14)
